data_1100338
loop_
_publ_author_name
'D\"otz, Karl Heinz'
'Rau, Alexander'
'Harms, Klaus'

_publ_section_title
;
 Reaktionen von komplexliganden: LII. Sechsgliedrige
 aminocarben-chelatkomplexe: Synthese, alkin/carben-verkn\"upfung
 und carbenanellierung
;
_journal_coden_ASTM JORCAI
_journal_issue 3
_journal_name_full 'Journal of Organometallic Chemistry'
_journal_page_first 263
_journal_page_last 277
_journal_paper_doi 10.1016/0022-328x(92)85092-b
_journal_volume 439
_journal_year 1992
_chemical_formula_sum 'C25 H26 Cr N2 O4'
_space_group_IT_number 14
_symmetry_cell_setting monoclinic
_symmetry_space_group_name_Hall '-P 2yn'
_symmetry_space_group_name_H-M 'P 1 21/n 1'
_cell_angle_alpha 90
_cell_angle_beta 99.32(1)
_cell_angle_gamma 90
_cell_formula_units_Z 4
_cell_length_a 10.796(1)
_cell_length_b 15.242(1)
_cell_length_c 14.732(2)
_cod_original_sg_symbol_H-M 'P 21/n'
_cod_original_formula_sum 'C25 H26 Cr1 N2 O4'
_cod_database_code 1100338

loop_
_symmetry_equiv_pos_site_id
_symmetry_equiv_pos_as_xyz
1 x,y,z
2 1/2-x,1/2+y,1/2-z
3 -x,-y,-z
4 -1/2+x,-1/2-y,-1/2+z

loop_
_atom_site_label
_atom_site_type_symbol
_atom_site_fract_x
_atom_site_fract_y
_atom_site_fract_z
Cr1 Cr 0.08216(4) 0.55782(3) 0.25891(3)
N1 N -0.05385(17) 0.61504(14) 0.15343(13)
N2 N 0.12492(17) 0.70435(14) 0.26047(13)
O1 O 0.28034(21) 0.50615(19) 0.14544(15)
O2 O 0.28165(20) 0.51098(16) 0.41651(14)
O3 O 0.01738(21) 0.36713(15) 0.23143(15)
O4 O -0.08104(19) 0.55503(15) 0.40817(13)
C1 C -0.17553(23) 0.61570(18) 0.14222(16)
C2 C -0.24704(22) 0.53578(17) 0.16711(18)
H1 H -0.21169(22) 0.50855(17) 0.22431(18)
C3 C -0.37962(22) 0.56988(19) 0.17277(16)
H2 H -0.44286(22) 0.52878(19) 0.14601(16)
C4 C -0.38441(23) 0.65721(19) 0.12434(16)
C5 C -0.48753(26) 0.71203(23) 0.10307(19)
H3 H -0.56919(26) 0.69166(23) 0.11127(19)
C6 C -0.47306(29) 0.79513(24) 0.07036(19)
H4 H -0.54489(29) 0.83284(24) 0.05506(19)
C7 C -0.35583(27) 0.82527(21) 0.05915(17)
H5 H -0.34628(27) 0.88452(21) 0.03813(17)
C8 C -0.25215(24) 0.77088(20) 0.07798(17)
H6 H -0.17078(24) 0.79184(20) 0.06974(17)
C9 C -0.26703(23) 0.68543(20) 0.10898(16)
C10 C 0.00992(22) 0.68065(19) 0.10844(17)
C11 C 0.10567(22) 0.72680(18) 0.16242(17)
C12 C 0.17395(24) 0.78880(19) 0.12295(19)
H7 H 0.23752(24) 0.82306(19) 0.16038(19)
C13 C 0.14940(26) 0.80105(20) 0.02808(20)
H8 H 0.19589(26) 0.84453(20) 0.00015(20)
C14 C 0.05976(25) 0.75181(21) -0.02587(19)
H9 H 0.04600(25) 0.75939(21) -0.09143(19)
C15 C -0.01064(23) 0.69147(20) 0.01362(17)
H10 H -0.07364(23) 0.65707(20) -0.02420(17)
C16 C -0.24576(25) 0.46556(21) 0.09173(19)
H11 H -0.16051(25) 0.45590(21) 0.08322(19)
H12 H -0.29367(25) 0.48718(21) 0.03553(19)
C17 C -0.30155(32) 0.37761(21) 0.11582(25)
H13 H -0.29586(32) 0.33504(21) 0.06839(25)
H14 H -0.38796(32) 0.38569(21) 0.12209(25)
H15 H -0.25524(32) 0.35687(21) 0.17300(25)
C18 C -0.40339(25) 0.5822(2) 0.27286(17)
H16 H -0.48052(25) 0.61416(20) 0.27124(17)
H17 H -0.33535(25) 0.61603(20) 0.30577(17)
C19 C -0.41316(30) 0.49644(24) 0.32426(21)
H18 H -0.42998(30) 0.50972(24) 0.38481(21)
H19 H -0.3386(3) 0.46107(24) 0.32891(21)
H20 H -0.48276(30) 0.46453(24) 0.29074(21)
C20 C 0.25399(24) 0.72464(22) 0.30644(19)
H21 H 0.31389(24) 0.69547(22) 0.27519(19)
H22 H 0.26148(24) 0.70248(22) 0.36814(19)
H23 H 0.26985(24) 0.78704(22) 0.30804(19)
C21 C 0.03694(25) 0.7581(2) 0.30618(19)
H24 H -0.04805(25) 0.74557(20) 0.27868(19)
H25 H 0.05301(25) 0.82012(20) 0.30118(19)
H26 H 0.04937(25) 0.74146(20) 0.36989(19)
C22 C 0.20247(28) 0.53260(21) 0.18318(20)
C23 C 0.20398(27) 0.52995(20) 0.35443(19)
C24 C 0.04012(25) 0.44175(22) 0.24198(19)
C25 C -0.02343(25) 0.56149(20) 0.34897(18)

loop_
_atom_type_symbol
_atom_type_radius_bond
C 0.68
H 0.23
Cr 1.35
N 0.68
O 0.68
